data_4083229
loop_
_publ_author_name
'Zhong, Wei'
'Yang, Qiwu'
'Shang, Yi'
'Liu, Guifeng'
'Zhao, Haitao'
'Li, Yizhi'
'Yan, Hong'

_publ_section_title
;
 Synthesis and Reactivity of the Imido-Bridged Metallothiocarboranes
 CpCo(S2C2B10H10)(NSO2R)
;
_journal_issue 18
_journal_name_full Organometallics
_journal_page_first 6658
_journal_paper_doi 10.1021/om300735d
_journal_volume 31
_journal_year 2012
_chemical_formula_sum 'C19 H21 B0 Co N4 O4 S2'
_chemical_formula_weight 492.45
_chemical_name_systematic
; 
 ? 
;
_space_group_IT_number 62
_symmetry_cell_setting orthorhombic
_symmetry_space_group_name_Hall '-P 2ac 2n'
_symmetry_space_group_name_H-M 'P n m a'
_atom_sites_solution_hydrogens geom
_atom_sites_solution_primary direct
_atom_sites_solution_secondary difmap
_audit_creation_method SHELXL-97
_cell_angle_alpha 90.00
_cell_angle_beta 90.00
_cell_angle_gamma 90.00
_cell_formula_units_Z 4
_cell_length_a 11.8988(15)
_cell_length_b 26.950(3)
_cell_length_c 6.3029(8)
_cell_measurement_reflns_used 1987
_cell_measurement_temperature 296(2)
_cell_measurement_theta_max 22.71
_cell_measurement_theta_min 3.02
_cell_volume 2021.2(4)
_computing_structure_refinement 'SHELXL-97 (Sheldrick, 1997)'
_computing_structure_solution 'SHELXS-97 (Sheldrick, 1990)'
_diffrn_ambient_temperature 296(2)
_diffrn_measured_fraction_theta_full 1.000
_diffrn_measured_fraction_theta_max 1.000
_diffrn_radiation_monochromator graphite
_diffrn_radiation_source 'fine-focus sealed tube'
_diffrn_radiation_type MoK\a
_diffrn_radiation_wavelength 0.71073
_diffrn_reflns_av_R_equivalents 0.0808
_diffrn_reflns_av_sigmaI/netI 0.0588
_diffrn_reflns_limit_h_max 13
_diffrn_reflns_limit_h_min -14
_diffrn_reflns_limit_k_max 30
_diffrn_reflns_limit_k_min -33
_diffrn_reflns_limit_l_max 7
_diffrn_reflns_limit_l_min -7
_diffrn_reflns_number 10334
_diffrn_reflns_theta_full 26.00
_diffrn_reflns_theta_max 26.00
_diffrn_reflns_theta_min 1.51
_exptl_absorpt_coefficient_mu 1.091
_exptl_absorpt_correction_T_max 0.877
_exptl_absorpt_correction_T_min 0.833
_exptl_absorpt_correction_type multi-scan
_exptl_crystal_density_diffrn 1.618
_exptl_crystal_density_method 'not measured'
_exptl_crystal_F_000 1016
_exptl_crystal_size_max 0.17
_exptl_crystal_size_mid 0.14
_exptl_crystal_size_min 0.12
_refine_diff_density_max 0.322
_refine_diff_density_min -0.367
_refine_diff_density_rms 0.067
_refine_ls_extinction_method none
_refine_ls_goodness_of_fit_ref 1.013
_refine_ls_hydrogen_treatment constr
_refine_ls_matrix_type full
_refine_ls_number_parameters 139
_refine_ls_number_reflns 2034
_refine_ls_number_restraints 0
_refine_ls_restrained_S_all 1.013
_refine_ls_R_factor_all 0.0550
_refine_ls_R_factor_gt 0.0386
_refine_ls_shift/su_max 0.000
_refine_ls_shift/su_mean 0.000
_refine_ls_structure_factor_coef Fsqd
_refine_ls_weighting_details 'calc w=1/[\s^2^(Fo^2^)+(0.0326P)^2^+0.0000P] where P=(Fo^2^+2Fc^2^)/3'
_refine_ls_weighting_scheme calc
_refine_ls_wR_factor_gt 0.0855
_refine_ls_wR_factor_ref 0.0895
_reflns_number_gt 1431
_reflns_number_total 2034
_reflns_threshold_expression >2sigma(I)
_cod_data_source_file 3a.cif
_cod_data_source_block 3a
_cod_depositor_comments
;
The following automatic conversions were performed:

'_symmetry_cell_setting' value 'Orthorhombic' changed to
'orthorhombic' according to
/usr/data/users/saulius/automatic-downloads/retrospective/ACS/lib/dictionaries/cif_core.dic
dictionary named 'cif_core.dic' version 2.4.2 from 2011-04-26.

Automatic conversion script
Id: cif_fix_values 2281 2013-09-26 08:29:07Z andrius 
;
_cod_original_cell_volume 2021.1(4)
_cod_original_sg_symbol_H-M Pnma
_cod_database_code 4083229

loop_
_symmetry_equiv_pos_as_xyz
'x, y, z'
'-x+1/2, -y, z+1/2'
'-x, y+1/2, -z'
'x+1/2, -y+1/2, -z+1/2'
'-x, -y, -z'
'x-1/2, y, -z-1/2'
'x, -y-1/2, z'
'-x-1/2, y-1/2, z-1/2'

loop_
_atom_site_label
_atom_site_type_symbol
_atom_site_fract_x
_atom_site_fract_y
_atom_site_fract_z
_atom_site_U_iso_or_equiv
_atom_site_adp_type
_atom_site_occupancy
_atom_site_symmetry_multiplicity
_atom_site_calc_flag
_atom_site_refinement_flags
C1 C -0.1906(3) 0.72382(11) 0.1296(5) 0.0541(9) Uani 1 1 d .
H1 H -0.2325 0.7024 0.0320 0.065 Uiso 1 1 d R
C2 C -0.1209(3) 0.70801(12) 0.2936(5) 0.0546(9) Uani 1 1 d .
H2 H -0.1051 0.6734 0.3316 0.065 Uiso 1 1 calc R
C3 C -0.0774(4) 0.7500 0.3948(7) 0.0597(13) Uani 1 2 d S
H3 H -0.0262 0.7500 0.5166 0.072 Uiso 1 2 d SR
Co1 Co -0.03166(4) 0.7500 0.08495(8) 0.03345(18) Uani 1 2 d S
S1 S 0.05003(6) 0.64659(3) -0.11593(12) 0.0392(2) Uani 1 1 d .
O1 O -0.05359(15) 0.63089(8) -0.0228(3) 0.0508(6) Uani 1 1 d .
N1 N 0.06295(18) 0.70699(8) -0.0522(3) 0.0347(6) Uani 1 1 d .
C4 C 0.1598(2) 0.61467(9) 0.0099(4) 0.0331(7) Uani 1 1 d .
C5 C 0.3348(3) 0.57201(11) -0.0064(5) 0.0486(8) Uani 1 1 d .
H5 H 0.3995 0.5636 -0.0808 0.058 Uiso 1 1 calc R
C6 C 0.3193(3) 0.55377(10) 0.1959(6) 0.0463(8) Uani 1 1 d .
C7 C 0.2560(2) 0.60256(10) -0.1011(5) 0.0415(7) Uani 1 1 d .
H7 H 0.2676 0.6148 -0.2373 0.050 Uiso 1 1 calc R
O2 O 0.06508(19) 0.64208(8) -0.3393(3) 0.0559(6) Uani 1 1 d .
C8 C 0.1444(3) 0.59832(11) 0.2146(5) 0.0434(7) Uani 1 1 d .
H8 H 0.0809 0.6077 0.2907 0.052 Uiso 1 1 calc R
C9 C 0.2242(3) 0.56774(12) 0.3063(5) 0.0483(8) Uani 1 1 d .
H9 H 0.2136 0.5564 0.4442 0.058 Uiso 1 1 calc R
C10 C 0.4024(3) 0.51881(12) 0.2959(6) 0.0671(11) Uani 1 1 d .
H10A H 0.3770 0.5098 0.4352 0.101 Uiso 1 1 calc R
H10B H 0.4744 0.5348 0.3060 0.101 Uiso 1 1 calc R
H10C H 0.4090 0.4895 0.2101 0.101 Uiso 1 1 calc R
N2 N 0.15333(19) 0.72664(8) -0.1606(4) 0.0419(6) Uani 1 1 d .

loop_
_atom_site_aniso_label
_atom_site_aniso_U_11
_atom_site_aniso_U_22
_atom_site_aniso_U_33
_atom_site_aniso_U_23
_atom_site_aniso_U_13
_atom_site_aniso_U_12
C1 0.0377(18) 0.060(2) 0.064(2) -0.0098(18) 0.0119(16) -0.0112(15)
C2 0.051(2) 0.051(2) 0.062(2) 0.0108(18) 0.0213(18) 0.0050(17)
C3 0.052(3) 0.090(4) 0.036(3) 0.000 0.007(2) 0.000
Co1 0.0301(3) 0.0355(3) 0.0348(3) 0.000 0.0033(2) 0.000
S1 0.0393(5) 0.0336(4) 0.0447(5) -0.0063(3) -0.0052(3) -0.0001(3)
O1 0.0321(12) 0.0445(12) 0.0758(15) -0.0026(12) -0.0024(10) -0.0083(9)
N1 0.0335(13) 0.0311(13) 0.0396(14) -0.0007(11) 0.0049(11) -0.0026(10)
C4 0.0332(16) 0.0268(15) 0.0393(16) -0.0074(13) -0.0009(13) -0.0016(12)
C5 0.0346(18) 0.0436(18) 0.068(2) 0.0015(18) 0.0076(15) 0.0003(15)
C6 0.0396(19) 0.0331(17) 0.066(2) 0.0002(16) -0.0115(17) -0.0048(14)
C7 0.0386(18) 0.0399(17) 0.0459(18) 0.0045(15) 0.0054(15) -0.0036(14)
O2 0.0714(16) 0.0565(15) 0.0398(12) -0.0116(11) -0.0126(11) 0.0084(11)
C8 0.0412(18) 0.0479(18) 0.0411(18) -0.0066(15) 0.0041(14) 0.0030(14)
C9 0.052(2) 0.053(2) 0.0400(19) 0.0064(16) -0.0047(16) -0.0043(16)
C10 0.053(2) 0.051(2) 0.098(3) 0.013(2) -0.023(2) 0.0028(17)
N2 0.0338(14) 0.0397(13) 0.0520(14) 0.0019(11) 0.0108(11) 0.0006(10)

loop_
_atom_type_symbol
_atom_type_description
_atom_type_scat_dispersion_real
_atom_type_scat_dispersion_imag
_atom_type_scat_source
C C 0.0033 0.0016 'International Tables Vol C Tables 4.2.6.8 and 6.1.1.4'
H H 0.0000 0.0000 'International Tables Vol C Tables 4.2.6.8 and 6.1.1.4'
B B 0.0013 0.0007 'International Tables Vol C Tables 4.2.6.8 and 6.1.1.4'
N N 0.0061 0.0033 'International Tables Vol C Tables 4.2.6.8 and 6.1.1.4'
O O 0.0106 0.0060 'International Tables Vol C Tables 4.2.6.8 and 6.1.1.4'
S S 0.1246 0.1234 'International Tables Vol C Tables 4.2.6.8 and 6.1.1.4'
Co Co 0.3494 0.9721 'International Tables Vol C Tables 4.2.6.8 and 6.1.1.4'

loop_
_geom_angle_atom_site_label_1
_geom_angle_atom_site_label_2
_geom_angle_atom_site_label_3
_geom_angle
_geom_angle_site_symmetry_1
_geom_angle_site_symmetry_3
C2 C1 C1 107.83(19) . 7_575
C2 C1 Co1 69.87(18) . .
C1 C1 Co1 69.75(9) 7_575 .
C1 C2 C3 108.1(3) . .
C1 C2 Co1 70.17(18) . .
C3 C2 Co1 69.6(2) . .
C2 C3 C2 108.0(4) . 7_575
C2 C3 Co1 70.1(2) . .
C2 C3 Co1 70.1(2) 7_575 .
N1 Co1 N1 78.48(14) . 7_575
N1 Co1 C3 128.27(11) . .
N1 Co1 C3 128.27(11) 7_575 .
N1 Co1 C2 105.89(11) . .
N1 Co1 C2 167.84(13) 7_575 .
C3 Co1 C2 40.28(12) . .
N1 Co1 C2 167.84(13) . 7_575
N1 Co1 C2 105.89(11) 7_575 7_575
C3 Co1 C2 40.28(12) . 7_575
C2 Co1 C2 67.59(18) . 7_575
N1 Co1 C1 114.60(11) . .
N1 Co1 C1 148.67(12) 7_575 .
C3 Co1 C1 67.53(16) . .
C2 Co1 C1 39.97(12) . .
C2 Co1 C1 67.58(12) 7_575 .
N1 Co1 C1 148.67(12) . 7_575
N1 Co1 C1 114.60(11) 7_575 7_575
C3 Co1 C1 67.53(16) . 7_575
C2 Co1 C1 67.58(12) . 7_575
C2 Co1 C1 39.97(12) 7_575 7_575
C1 Co1 C1 40.50(18) . 7_575
O2 S1 O1 119.29(14) . .
O2 S1 N1 107.87(12) . .
O1 S1 N1 105.48(11) . .
O2 S1 C4 108.14(13) . .
O1 S1 C4 108.14(13) . .
N1 S1 C4 107.37(12) . .
N2 N1 S1 108.91(16) . .
N2 N1 Co1 118.01(16) . .
S1 N1 Co1 131.92(13) . .
C8 C4 C7 120.6(3) . .
C8 C4 S1 118.8(2) . .
C7 C4 S1 120.3(2) . .
C6 C5 C7 121.4(3) . .
C5 C6 C9 118.6(3) . .
C5 C6 C10 121.5(3) . .
C9 C6 C10 119.9(3) . .
C4 C7 C5 119.0(3) . .
C4 C8 C9 119.4(3) . .
C6 C9 C8 121.0(3) . .
N2 N2 N1 112.57(13) 7_575 .

loop_
_geom_bond_atom_site_label_1
_geom_bond_atom_site_label_2
_geom_bond_distance
_geom_bond_site_symmetry_2
C1 C2 1.392(4) .
C1 C1 1.411(6) 7_575
C1 Co1 2.038(3) .
C2 C3 1.398(4) .
C2 Co1 2.034(3) .
C3 C2 1.398(4) 7_575
C3 Co1 2.027(4) .
Co1 N1 1.833(2) .
Co1 N1 1.833(2) 7_575
Co1 C2 2.034(3) 7_575
Co1 C1 2.038(3) 7_575
S1 O2 1.424(2) .
S1 O1 1.430(2) .
S1 N1 1.683(2) .
S1 C4 1.754(3) .
N1 N2 1.380(3) .
C4 C8 1.376(4) .
C4 C7 1.380(4) .
C5 C6 1.379(4) .
C5 C7 1.383(4) .
C6 C9 1.380(4) .
C6 C10 1.505(4) .
C8 C9 1.384(4) .
N2 N2 1.259(4) 7_575
